data_1562320
loop_
_publ_author_name
'Oh, George N.'
'Burns, Peter C.'

_publ_section_title
;
 Solid-state actinide acid phosphites from phosphorous acid melts
;
_journal_name_full 'Journal of Solid State Chemistry'
_journal_page_first 50
_journal_page_last 56
_journal_paper_doi 10.1016/j.jssc.2014.03.029
_journal_volume 215
_journal_year 2014
_chemical_formula_sum 'C2 H11 N O8 P2 U'
_chemical_formula_weight 477.09
_chemical_name_systematic
; 
Dimethylammonium uranyl hydrogenphosphonate phosphonate 
;
_space_group_crystal_system monoclinic
_space_group_IT_number 14
_space_group_name_Hall '-P 2yn'
_space_group_name_H-M_alt 'P 1 21/n 1'
_atom_sites_solution_hydrogens geom
_atom_sites_solution_primary direct
_atom_sites_solution_secondary difmap
_cell_angle_alpha 90.00
_cell_angle_beta 98.020(4)
_cell_angle_gamma 90.00
_cell_formula_units_Z 4
_cell_length_a 8.586(3)
_cell_length_b 11.844(4)
_cell_length_c 10.333(3)
_cell_measurement_temperature 296(2)
_cell_volume 1040.5(6)
_computing_cell_refinement SAINT
_computing_data_collection APEX2
_computing_data_reduction SAINT
_computing_molecular_graphics 'CrystalMaker(R) (Palmer, 2011)'
_computing_publication_material .
_computing_structure_refinement 'SHELXL-97 (Sheldrick, 2008)'
_computing_structure_solution 'SHELXS-97 (Sheldrick, 2008)'
_diffrn_ambient_temperature 296(2)
_diffrn_measured_fraction_theta_full 1
_diffrn_measured_fraction_theta_max 0.941
_diffrn_measurement_device_type 'Bruker QUAZAR'
_diffrn_measurement_method sphere
_diffrn_radiation_monochromator graphite
_diffrn_radiation_source 'fine-focus sealed tube'
_diffrn_radiation_type MoK\a
_diffrn_radiation_wavelength 0.71073
_diffrn_reflns_av_R_equivalents 0.1163
_diffrn_reflns_av_sigmaI/netI 0.0974
_diffrn_reflns_limit_h_max 11
_diffrn_reflns_limit_h_min -11
_diffrn_reflns_limit_k_max 15
_diffrn_reflns_limit_k_min -15
_diffrn_reflns_limit_l_max 13
_diffrn_reflns_limit_l_min -13
_diffrn_reflns_number 12369
_diffrn_reflns_theta_full 25
_diffrn_reflns_theta_max 28.88
_diffrn_reflns_theta_min 2.63
_exptl_absorpt_coefficient_mu 15.926
_exptl_absorpt_correction_T_max 0.671
_exptl_absorpt_correction_T_min 0.579
_exptl_absorpt_correction_type numerical
_exptl_absorpt_process_details SADABS
_exptl_crystal_colour yellow
_exptl_crystal_density_diffrn 3.045
_exptl_crystal_density_meas .
_exptl_crystal_density_method 'not measured'
_exptl_crystal_description plate
_exptl_crystal_F_000 864
_refine_diff_density_max 1.439
_refine_diff_density_min -1.643
_refine_diff_density_rms 0.299
_refine_ls_extinction_method none
_refine_ls_goodness_of_fit_ref 0.992
_refine_ls_hydrogen_treatment mixed
_refine_ls_matrix_type full
_refine_ls_number_parameters 137
_refine_ls_number_reflns 2575
_refine_ls_number_restraints 0
_refine_ls_restrained_S_all 0.992
_refine_ls_R_factor_all 0.0937
_refine_ls_R_factor_gt 0.0439
_refine_ls_shift/su_max 0.001
_refine_ls_shift/su_mean 0.000
_refine_ls_structure_factor_coef Fsqd
_refine_ls_weighting_details
; calc 
 [1.00000+0.00000exp(0.00(sin\q/\l)^2^)]/ 
   [\s^2^(Fo^2^)+0.0000+0.0000*P+(0.0301P)^2^+0.0000sin\q/\l] 
 where P = 1.00000Fo^2^ + 0.00000Fc^2^ 
;
_refine_ls_weighting_scheme calc
_refine_ls_wR_factor_gt 0.0777
_refine_ls_wR_factor_ref 0.0928
_reflns_number_gt 1599
_reflns_number_total 2575
_reflns_threshold_expression >2sigma(I)
_cod_data_source_file JSSC-2014-215-50.cif
_cod_data_source_block uhpb
_cod_original_sg_symbol_Hall '-P 2yac'
_cod_original_sg_symbol_H-M 'P 21/n'
_cod_database_code 1562320

loop_
_symmetry_equiv_pos_as_xyz
'x, y, z'
'-x+1/2, y+1/2, -z+1/2'
'-x, -y, -z'
'x-1/2, -y-1/2, z-1/2'

loop_
_atom_site_label
_atom_site_type_symbol
_atom_site_fract_x
_atom_site_fract_y
_atom_site_fract_z
_atom_site_U_iso_or_equiv
_atom_site_adp_type
_atom_site_occupancy
_atom_site_symmetry_multiplicity
_atom_site_calc_flag
_atom_site_refinement_flags
_atom_site_disorder_assembly
_atom_site_disorder_group
U1 U -0.16404(5) 1.12908(3) 0.77027(4) 0.02451(14) Uani 1 1 d . . .
O5 O -0.3537(10) 1.2403(5) 0.6298(7) 0.0311(19) Uani 1 1 d . . .
O1 O -0.0872(9) 0.9427(6) 0.8179(7) 0.0310(19) Uani 1 1 d . . .
O3 O -0.1326(9) 1.3222(6) 0.8412(7) 0.0260(18) Uani 1 1 d . . .
O4 O -0.2774(10) 1.0137(6) 0.5901(7) 0.040(2) Uani 1 1 d . . .
P1 P -0.1299(4) 0.8596(2) 0.9207(3) 0.0285(7) Uani 1 1 d . . .
P2 P -0.2919(4) 0.8910(2) 0.5621(3) 0.0261(7) Uani 1 1 d . . .
O6 O -0.0104(10) 1.1555(6) 0.6772(8) 0.038(2) Uani 1 1 d . . .
O7 O -0.3165(10) 1.1083(6) 0.8613(7) 0.041(2) Uani 1 1 d . . .
O2 O 0.0213(12) 1.1348(7) 0.9545(8) 0.067(3) Uani 1 1 d . . .
O8 O -0.3810(9) 0.8770(7) 0.4202(7) 0.039(2) Uani 1 1 d . . .
N1 N 0.3175(18) 0.8860(13) 0.6860(15) 0.081(4) Uani 1 1 d . . .
C1 C 0.339(2) 0.9371(15) 0.8168(18) 0.085(6) Uani 1 1 d . . .
H1A H 0.3865 1.0102 0.8131 0.128 Uiso 1 1 calc R . .
H1B H 0.4057 0.8897 0.8762 0.128 Uiso 1 1 calc R . .
H1C H 0.2385 0.9449 0.8468 0.128 Uiso 1 1 calc R . .
C2 C 0.185(2) 0.8099(17) 0.6626(15) 0.084(6) Uani 1 1 d . . .
H2A H 0.2055 0.7440 0.7164 0.126 Uiso 1 1 calc R . .
H2B H 0.1689 0.7881 0.5723 0.126 Uiso 1 1 calc R . .
H2C H 0.0924 0.8472 0.6837 0.126 Uiso 1 1 calc R . .
H1 H -0.265(10) 0.907(7) 0.930(8) 0.01(2) Uiso 1 1 d . . .
H2 H -0.141(12) 0.861(8) 0.547(9) 0.03(3) Uiso 1 1 d . . .

loop_
_atom_site_aniso_label
_atom_site_aniso_U_11
_atom_site_aniso_U_22
_atom_site_aniso_U_33
_atom_site_aniso_U_23
_atom_site_aniso_U_13
_atom_site_aniso_U_12
U1 0.0324(3) 0.01518(18) 0.0223(2) 0.00040(19) -0.00905(15) -0.0015(2)
O5 0.046(5) 0.014(3) 0.027(4) 0.001(3) -0.017(4) 0.003(4)
O1 0.032(5) 0.018(4) 0.039(5) 0.006(3) -0.006(4) -0.001(3)
O3 0.032(5) 0.021(4) 0.022(4) -0.002(3) -0.003(4) 0.006(3)
O4 0.063(6) 0.019(4) 0.030(4) 0.002(3) -0.021(4) -0.004(4)
P1 0.0388(19) 0.0145(13) 0.0264(14) 0.0008(12) -0.0158(13) 0.0009(13)
P2 0.0340(18) 0.0167(14) 0.0242(14) 0.0004(11) -0.0083(12) -0.0009(13)
O6 0.039(5) 0.027(4) 0.045(5) 0.001(4) 0.000(4) -0.007(4)
O7 0.059(6) 0.032(5) 0.034(4) 0.003(4) 0.008(4) 0.014(4)
O2 0.111(8) 0.019(4) 0.050(5) 0.007(4) -0.066(5) -0.002(5)
O8 0.051(6) 0.039(5) 0.025(4) -0.004(4) -0.006(4) -0.009(5)
N1 0.080(11) 0.080(10) 0.090(11) 0.040(9) 0.038(9) 0.016(10)
C1 0.061(13) 0.087(13) 0.108(16) -0.005(12) 0.016(12) -0.008(10)
C2 0.070(14) 0.136(17) 0.049(10) -0.030(11) 0.016(9) 0.021(13)

loop_
_atom_type_symbol
_atom_type_description
_atom_type_scat_dispersion_real
_atom_type_scat_dispersion_imag
_atom_type_scat_source
C C 0.0033 0.0016 'International Tables Vol C Tables 4.2.6.8 and 6.1.1.4'
H H 0.0000 0.0000 'International Tables Vol C Tables 4.2.6.8 and 6.1.1.4'
N N 0.0061 0.0033 'International Tables Vol C Tables 4.2.6.8 and 6.1.1.4'
O O 0.0106 0.0060 'International Tables Vol C Tables 4.2.6.8 and 6.1.1.4'
P P 0.1023 0.0942 'International Tables Vol C Tables 4.2.6.8 and 6.1.1.4'
U U -9.6767 9.6646 'International Tables Vol C Tables 4.2.6.8 and 6.1.1.4'

loop_
_geom_angle_atom_site_label_1
_geom_angle_atom_site_label_2
_geom_angle_atom_site_label_3
_geom_angle
_geom_angle_site_symmetry_1
_geom_angle_site_symmetry_3
O7 U1 O6 177.9(3) . .
O7 U1 O2 92.4(4) . .
O6 U1 O2 87.9(4) . .
O7 U1 O1 87.9(3) . .
O6 U1 O1 94.1(3) . .
O2 U1 O1 73.2(3) . .
O7 U1 O4 94.9(3) . .
O6 U1 O4 86.1(3) . .
O2 U1 O4 144.5(3) . .
O1 U1 O4 72.4(3) . .
O7 U1 O3 91.7(3) . .
O6 U1 O3 86.4(3) . .
O2 U1 O3 71.7(3) . .
O1 U1 O3 144.8(2) . .
O4 U1 O3 142.5(2) . .
O7 U1 O5 84.6(3) . .
O6 U1 O5 93.9(3) . .
O2 U1 O5 144.1(3) . .
O1 U1 O5 142.1(3) . .
O4 U1 O5 71.2(2) . .
O3 U1 O5 72.7(2) . .
P1 O5 U1 137.9(5) 2_456 .
P1 O1 U1 131.8(5) . .
P2 O3 U1 132.6(4) 2_456 .
P2 O4 U1 136.2(4) . .
O2 P1 O5 111.1(4) 3_577 2_446
O2 P1 O1 113.1(5) 3_577 .
O5 P1 O1 112.6(4) 2_446 .
O4 P2 O3 115.7(5) . 2_446
O4 P2 O8 107.7(4) . .
O3 P2 O8 111.4(4) 2_446 .
P1 O2 U1 175.3(7) 3_577 .
C2 N1 C1 113.9(13) . .

loop_
_geom_bond_atom_site_label_1
_geom_bond_atom_site_label_2
_geom_bond_distance
_geom_bond_site_symmetry_2
U1 O7 1.733(8) .
U1 O6 1.766(8) .
U1 O2 2.306(8) .
U1 O1 2.337(7) .
U1 O4 2.404(7) .
U1 O3 2.406(7) .
U1 O5 2.415(7) .
O5 P1 1.506(7) 2_456
O1 P1 1.529(7) .
O3 P2 1.505(7) 2_456
O4 P2 1.483(7) .
P1 O2 1.484(8) 3_577
P1 O5 1.506(7) 2_446
P2 O3 1.505(7) 2_446
P2 O8 1.565(7) .
O2 P1 1.484(8) 3_577
N1 C2 1.45(2) .
N1 C1 1.47(2) .
